data_4066541
loop_
_publ_author_name
'Schwarz, Andrew D.'
'Herbert, Katherine R.'
'Paniagua, Cristina'
'Mountford, Philip'

_publ_section_title
;
 Ligand Variations in New Sulfonamide-Supported Group 4 Ring-Opening
 Polymerization Catalysts
;
_journal_issue 18
_journal_name_full Organometallics
_journal_page_first 4171
_journal_paper_doi 10.1021/om100508j
_journal_volume 29
_journal_year 2010
_chemical_absolute_configuration ad
_chemical_formula_moiety 'C30 H42 N4 O5 S2 Ti1'
_chemical_formula_sum 'C30 H42 N4 O5 S2 Ti'
_chemical_formula_weight 650.72
_chemical_melting_point
; 
No special details
;
_chemical_name_systematic
;
Ti{PhCH2N(CH2CH2NTs)2}(NMe2)(OiPr)
;
_space_group_IT_number 4
_symmetry_cell_setting monoclinic
_symmetry_space_group_name_Hall 'P 2yb'
_symmetry_space_group_name_H-M 'P 1 21 1'
_atom_sites_solution_hydrogens geom
_atom_sites_solution_primary direct
_atom_sites_solution_secondary difmap
_audit_creation_method CRYSTALS_ver_12.86
_cell_angle_alpha 90
_cell_angle_beta 102.4530(10)
_cell_angle_gamma 90
_cell_formula_units_Z 2
_cell_length_a 8.38760(10)
_cell_length_b 18.7925(3)
_cell_length_c 10.4541(2)
_cell_measurement_reflns_used 3653
_cell_measurement_temperature 150
_cell_measurement_theta_max 27
_cell_measurement_theta_min 5
_cell_volume 1609.05(4)
_computing_cell_refinement 'DENZO/SCALEPACK (Otwinowski & Minor, 1997)'
_computing_data_collection 'COLLECT (Nonius, 1997-2001).'
_computing_data_reduction 'DENZO/SCALEPACK (Otwinowski & Minor, 1997)'
_computing_molecular_graphics 'CAMERON (Watkin et al., 1996)'
_computing_publication_material 'CRYSTALS (Betteridge et al., 2003)'
_computing_structure_refinement 'CRYSTALS (Betteridge et al., 2003)'
_computing_structure_solution 'SIR92 (Altomare et al., 1994)'
_diffrn_ambient_temperature 150
_diffrn_measured_fraction_theta_full 0.991
_diffrn_measured_fraction_theta_max 0.988
_diffrn_measurement_device 'Nonius KappaCCD'
_diffrn_measurement_device_type Area
_diffrn_measurement_method \w
_diffrn_radiation_monochromator graphite
_diffrn_radiation_type 'Mo K\a'
_diffrn_radiation_wavelength 0.71073
_diffrn_reflns_av_R_equivalents 0.000
_diffrn_reflns_limit_h_max 10
_diffrn_reflns_limit_h_min -10
_diffrn_reflns_limit_k_max 17
_diffrn_reflns_limit_k_min -24
_diffrn_reflns_limit_l_max 13
_diffrn_reflns_limit_l_min -13
_diffrn_reflns_number 5838
_diffrn_reflns_theta_full 26.114
_diffrn_reflns_theta_max 27.488
_diffrn_reflns_theta_min 5.095
_diffrn_standards_number 0
_exptl_absorpt_coefficient_mu 0.440
_exptl_absorpt_correction_T_max 0.80
_exptl_absorpt_correction_T_min 0.80
_exptl_absorpt_correction_type multi-scan
_exptl_absorpt_process_details 'DENZO/SCALEPACK (Otwinowski & Minor, 1997)'
_exptl_crystal_colour 'light orange'
_exptl_crystal_density_diffrn 1.343
_exptl_crystal_density_method 'not measured'
_exptl_crystal_description block
_exptl_crystal_F_000 688
_exptl_crystal_size_max 0.60
_exptl_crystal_size_mid 0.50
_exptl_crystal_size_min 0.50
_refine_diff_density_max 0.39
_refine_diff_density_min -0.43
_refine_ls_abs_structure_details 'Flack (1983), 2070 Friedel-pairs'
_refine_ls_abs_structure_Flack -0.02(2)
_refine_ls_extinction_method None
_refine_ls_goodness_of_fit_ref 1.1170
_refine_ls_hydrogen_treatment constr
_refine_ls_matrix_type full
_refine_ls_number_parameters 380
_refine_ls_number_reflns 5250
_refine_ls_number_restraints 1
_refine_ls_R_factor_all 0.0385
_refine_ls_R_factor_gt 0.0341
_refine_ls_shift/su_max 0.000198
_refine_ls_structure_factor_coef F
_refine_ls_weighting_details
;
 Method, part 1, Chebychev polynomial, (Watkin, 1994, Prince, 1982) 
 [weight] = 1.0/[A~0~*T~0~(x)+A~1~*T~1~(x) ... +A~n-1~]*T~n-1~(x)] 
 where A~i~ are the Chebychev coefficients listed below and x= Fcalc/Fmax 
 Method = Robust Weighting (Prince, 1982) 
 W = [weight] * [1-(deltaF/6*sigmaF)^2^]^2^ 
 A~i~ are: 
 0.687 0.225 0.355 0.715E-01 0.147E-01 
;
_refine_ls_weighting_scheme calc
_refine_ls_wR_factor_all 0.0425
_refine_ls_wR_factor_gt 0.0366
_refine_ls_wR_factor_ref 0.0358
_reflns_limit_h_max 10
_reflns_limit_h_min -10
_reflns_limit_k_max 17
_reflns_limit_k_min -24
_reflns_limit_l_max 13
_reflns_limit_l_min 0
_reflns_number_gt 5436
_reflns_number_total 5829
_reflns_threshold_expression I>2.0\s(I)
_oxford_diffrn_Wilson_B_factor 1.63
_oxford_diffrn_Wilson_scale 2.59
_oxford_refine_ls_r_factor_ref 0.0328
_oxford_refine_ls_scale 0.6427(7)
_oxford_reflns_number_all 5829
_oxford_reflns_threshold_expression_ref I>3.0\s(I)
_cod_data_source_file om100508j_si_002.cif
_cod_data_source_block COMPOUND_24
_cod_depositor_comments
;
The following automatic conversions were performed:

'_symmetry_cell_setting' value 'Monoclinic' changed to 'monoclinic'
according to /home/saulius/struct/CIF-dictionaries/cif_core.dic
dictionary named 'cif_core.dic' version 2.4.1 from 2010-06-29.

Automatic conversion script
Id: cif_fix_values 1715 2011-07-08 13:25:40Z adriana 
;
_cod_original_sg_symbol_H-M 'P 1 21 1 '
_cod_original_formula_sum 'C30 H42 N4 O5 S2 Ti1'
_cod_database_code 4066541

loop_
_symmetry_equiv_pos_as_xyz
x,y,z
-x,y+1/2,-z

loop_
_atom_site_label
_atom_site_type_symbol
_atom_site_fract_x
_atom_site_fract_y
_atom_site_fract_z
_atom_site_U_iso_or_equiv
_atom_site_occupancy
_atom_site_adp_type
_atom_site_refinement_flags_posn
Ti1 Ti 0.02399(4) 0.55248(4) 0.17750(3) 0.0150 1.0000 Uani .
N1 N -0.1345(2) 0.48447(11) 0.02094(18) 0.0163 1.0000 Uani .
N2 N -0.0146(2) 0.61253(12) 0.00577(18) 0.0193 1.0000 Uani .
N3 N 0.0331(3) 0.45034(12) 0.25369(19) 0.0214 1.0000 Uani .
N4 N 0.2427(2) 0.57380(12) 0.24102(19) 0.0213 1.0000 Uani .
S1 S 0.03236(7) 0.69519(5) 0.00431(5) 0.0191 1.0000 Uani .
S2 S 0.11715(8) 0.43048(5) 0.40222(6) 0.0287 1.0000 Uani .
O1 O -0.1072(2) 0.73608(11) -0.06135(19) 0.0275 1.0000 Uani .
O2 O 0.1106(2) 0.71569(10) 0.13529(16) 0.0254 1.0000 Uani .
O3 O 0.1906(3) 0.49369(14) 0.4672(2) 0.0471 1.0000 Uani .
O4 O 0.2193(2) 0.36861(14) 0.4095(2) 0.0432 1.0000 Uani .
O5 O -0.0841(2) 0.60003(10) 0.27743(16) 0.0211 1.0000 Uani .
C1 C -0.2971(3) 0.49971(14) 0.0538(2) 0.0184 1.0000 Uani .
C2 C -0.4470(3) 0.46376(14) -0.0283(2) 0.0209 1.0000 Uani .
C3 C -0.5406(3) 0.49920(17) -0.1361(3) 0.0286 1.0000 Uani .
C4 C -0.6881(3) 0.46939(19) -0.2035(3) 0.0359 1.0000 Uani .
C5 C -0.7413(3) 0.40552(19) -0.1612(3) 0.0375 1.0000 Uani .
C6 C -0.6499(3) 0.37069(17) -0.0539(3) 0.0341 1.0000 Uani .
C7 C -0.5026(3) 0.40008(16) 0.0120(3) 0.0264 1.0000 Uani .
C8 C -0.1260(3) 0.50838(14) -0.1124(2) 0.0216 1.0000 Uani .
C9 C -0.1247(3) 0.58863(15) -0.1162(2) 0.0220 1.0000 Uani .
C10 C 0.1805(3) 0.70314(13) -0.0925(2) 0.0175 1.0000 Uani .
C11 C 0.1313(3) 0.71262(15) -0.2274(2) 0.0234 1.0000 Uani .
C12 C 0.2504(3) 0.71917(16) -0.3019(2) 0.0281 1.0000 Uani .
C13 C 0.4151(3) 0.71711(16) -0.2445(3) 0.0275 1.0000 Uani .
C14 C 0.4618(3) 0.70778(15) -0.1096(3) 0.0263 1.0000 Uani .
C15 C 0.3449(3) 0.70073(15) -0.0334(2) 0.0229 1.0000 Uani .
C16 C 0.5415(4) 0.7258(2) -0.3256(3) 0.0445 1.0000 Uani .
C17 C -0.0875(3) 0.40849(14) 0.0384(2) 0.0218 1.0000 Uani .
C18 C -0.0536(3) 0.38956(14) 0.1814(2) 0.0248 1.0000 Uani .
C19 C -0.0475(3) 0.40581(15) 0.4759(2) 0.0237 1.0000 Uani .
C20 C -0.0304(3) 0.34656(15) 0.5554(2) 0.0263 1.0000 Uani .
C21 C -0.1558(3) 0.32794(16) 0.6170(2) 0.0293 1.0000 Uani .
C22 C -0.2992(3) 0.36622(16) 0.5970(2) 0.0277 1.0000 Uani .
C23 C -0.3161(4) 0.42554(18) 0.5138(3) 0.0386 1.0000 Uani .
C24 C -0.1901(4) 0.44516(18) 0.4549(3) 0.0390 1.0000 Uani .
C25 C -0.4359(4) 0.34436(19) 0.6611(3) 0.0374 1.0000 Uani .
C26 C 0.3522(3) 0.53359(16) 0.1802(3) 0.0315 1.0000 Uani .
C27 C 0.3225(3) 0.61897(17) 0.3490(3) 0.0289 1.0000 Uani .
C28 C -0.1266(4) 0.66262(19) 0.3379(3) 0.0384 1.0000 Uani .
C29 C -0.1605(5) 0.6454(2) 0.4684(3) 0.0473 1.0000 Uani .
C30 C -0.2632(4) 0.69973(18) 0.2470(3) 0.0351 1.0000 Uani .
H11 H -0.3141 0.5496 0.0461 0.0228 1.0000 Uiso R
H12 H -0.2899 0.4856 0.1421 0.0228 1.0000 Uiso R
H31 H -0.5047 0.5434 -0.1640 0.0340 1.0000 Uiso R
H41 H -0.7510 0.4927 -0.2781 0.0429 1.0000 Uiso R
H51 H -0.8422 0.3858 -0.2063 0.0445 1.0000 Uiso R
H61 H -0.6872 0.3269 -0.0255 0.0427 1.0000 Uiso R
H71 H -0.4390 0.3759 0.0853 0.0325 1.0000 Uiso R
H81 H -0.0288 0.4907 -0.1337 0.0261 1.0000 Uiso R
H82 H -0.2180 0.4910 -0.1740 0.0261 1.0000 Uiso R
H91 H -0.2317 0.6064 -0.1203 0.0265 1.0000 Uiso R
H92 H -0.0862 0.6048 -0.1901 0.0265 1.0000 Uiso R
H111 H 0.0186 0.7149 -0.2681 0.0278 1.0000 Uiso R
H121 H 0.2171 0.7249 -0.3941 0.0344 1.0000 Uiso R
H141 H 0.5744 0.7061 -0.0686 0.0316 1.0000 Uiso R
H151 H 0.3781 0.6944 0.0586 0.0276 1.0000 Uiso R
H161 H 0.4861 0.7375 -0.4122 0.0556 1.0000 Uiso R
H162 H 0.6154 0.7634 -0.2944 0.0556 1.0000 Uiso R
H163 H 0.6010 0.6832 -0.3299 0.0556 1.0000 Uiso R
H171 H 0.0080 0.4005 0.0053 0.0269 1.0000 Uiso R
H172 H -0.1738 0.3797 -0.0081 0.0269 1.0000 Uiso R
H181 H -0.1533 0.3813 0.2082 0.0294 1.0000 Uiso R
H182 H 0.0124 0.3481 0.1970 0.0294 1.0000 Uiso R
H201 H 0.0665 0.3188 0.5686 0.0313 1.0000 Uiso R
H211 H -0.1425 0.2878 0.6737 0.0342 1.0000 Uiso R
H231 H -0.4143 0.4525 0.4982 0.0474 1.0000 Uiso R
H241 H -0.2016 0.4858 0.3997 0.0475 1.0000 Uiso R
H251 H -0.4462 0.3779 0.7268 0.0480 1.0000 Uiso R
H252 H -0.5350 0.3422 0.5969 0.0480 1.0000 Uiso R
H253 H -0.4121 0.2987 0.6995 0.0480 1.0000 Uiso R
H261 H 0.3287 0.5427 0.0887 0.0403 1.0000 Uiso R
H262 H 0.3390 0.4843 0.1949 0.0403 1.0000 Uiso R
H263 H 0.4614 0.5472 0.2172 0.0403 1.0000 Uiso R
H271 H 0.4371 0.6181 0.3550 0.0342 1.0000 Uiso R
H272 H 0.2835 0.6663 0.3337 0.0342 1.0000 Uiso R
H273 H 0.2991 0.6021 0.4286 0.0342 1.0000 Uiso R
H281 H -0.0347 0.6935 0.3516 0.0480 1.0000 Uiso R
H291 H -0.0654 0.6253 0.5223 0.0597 1.0000 Uiso R
H292 H -0.1891 0.6877 0.5078 0.0597 1.0000 Uiso R
H293 H -0.2479 0.6123 0.4586 0.0597 1.0000 Uiso R
H301 H -0.3551 0.6690 0.2265 0.0433 1.0000 Uiso R
H302 H -0.2918 0.7416 0.2879 0.0433 1.0000 Uiso R
H303 H -0.2296 0.7122 0.1688 0.0433 1.0000 Uiso R

loop_
_atom_site_aniso_label
_atom_site_aniso_U_11
_atom_site_aniso_U_22
_atom_site_aniso_U_33
_atom_site_aniso_U_23
_atom_site_aniso_U_13
_atom_site_aniso_U_12
Ti1 0.01481(17) 0.0156(2) 0.01541(17) -0.00088(17) 0.00482(13) -0.00087(17)
N1 0.0157(9) 0.0149(10) 0.0189(9) -0.0012(7) 0.0050(7) -0.0002(8)
N2 0.0239(10) 0.0182(11) 0.0162(8) 0.0009(8) 0.0049(7) -0.0035(8)
N3 0.0247(10) 0.0166(11) 0.0219(9) 0.0037(8) 0.0032(8) -0.0010(9)
N4 0.0184(9) 0.0215(11) 0.0247(10) 0.0001(8) 0.0062(8) -0.0020(8)
S1 0.0230(3) 0.0158(3) 0.0203(3) -0.0002(2) 0.0089(2) -0.0011(2)
S2 0.0255(3) 0.0333(4) 0.0252(3) 0.0109(3) 0.0011(2) -0.0029(3)
O1 0.0256(9) 0.0219(10) 0.0373(10) 0.0041(8) 0.0119(8) 0.0042(8)
O2 0.0374(10) 0.0212(10) 0.0192(8) -0.0058(7) 0.0093(7) -0.0042(8)
O3 0.0578(14) 0.0554(16) 0.0213(10) 0.0091(9) -0.0065(9) -0.0300(12)
O4 0.0287(10) 0.0551(15) 0.0460(12) 0.0258(11) 0.0088(9) 0.0160(10)
O5 0.0223(8) 0.0214(9) 0.0212(8) -0.0028(7) 0.0084(7) 0.0001(7)
C1 0.0190(10) 0.0181(12) 0.0186(11) -0.0031(9) 0.0050(9) -0.0036(10)
C2 0.0163(11) 0.0252(14) 0.0222(11) -0.0068(9) 0.0064(9) -0.0011(10)
C3 0.0252(12) 0.0354(16) 0.0249(12) -0.0024(11) 0.0045(10) 0.0013(12)
C4 0.0245(13) 0.054(2) 0.0255(13) -0.0110(13) -0.0021(10) 0.0026(13)
C5 0.0225(12) 0.0486(19) 0.0408(15) -0.0251(14) 0.0053(11) -0.0058(13)
C6 0.0285(14) 0.0263(16) 0.0508(17) -0.0172(13) 0.0152(12) -0.0112(12)
C7 0.0211(11) 0.0268(14) 0.0315(12) -0.0030(11) 0.0064(10) -0.0037(11)
C8 0.0242(11) 0.0231(14) 0.0179(11) -0.0039(10) 0.0052(9) -0.0060(11)
C9 0.0232(12) 0.0265(15) 0.0159(11) 0.0006(10) 0.0035(9) -0.0049(11)
C10 0.0223(11) 0.0117(11) 0.0200(10) 0.0007(9) 0.0078(8) -0.0018(9)
C11 0.0236(11) 0.0256(14) 0.0206(11) 0.0018(10) 0.0042(9) 0.0017(10)
C12 0.0331(14) 0.0336(16) 0.0187(11) 0.0028(10) 0.0082(10) -0.0003(12)
C13 0.0276(13) 0.0279(15) 0.0307(13) 0.0035(11) 0.0143(11) -0.0004(11)
C14 0.0198(11) 0.0288(15) 0.0305(12) -0.0006(11) 0.0060(10) -0.0014(11)
C15 0.0239(11) 0.0237(14) 0.0208(11) 0.0021(10) 0.0037(9) -0.0021(11)
C16 0.0344(15) 0.064(2) 0.0409(17) 0.0099(16) 0.0217(14) 0.0027(16)
C17 0.0240(11) 0.0146(12) 0.0277(12) -0.0024(10) 0.0073(9) 0.0007(10)
C18 0.0263(12) 0.0163(14) 0.0322(13) 0.0013(10) 0.0072(10) -0.0012(10)
C19 0.0315(13) 0.0186(13) 0.0210(11) 0.0042(10) 0.0055(10) -0.0001(11)
C20 0.0295(13) 0.0244(15) 0.0237(12) 0.0062(10) 0.0025(10) 0.0008(11)
C21 0.0385(14) 0.0262(15) 0.0223(12) 0.0053(11) 0.0043(11) -0.0041(12)
C22 0.0382(14) 0.0277(15) 0.0186(11) -0.0008(10) 0.0092(10) -0.0007(12)
C23 0.0407(16) 0.0401(19) 0.0390(15) 0.0127(14) 0.0173(13) 0.0199(14)
C24 0.0493(19) 0.0321(18) 0.0395(16) 0.0167(14) 0.0180(14) 0.0154(14)
C25 0.0403(16) 0.046(2) 0.0306(14) -0.0001(13) 0.0174(12) -0.0027(14)
C26 0.0226(12) 0.0327(18) 0.0418(15) -0.0039(12) 0.0128(11) 0.0008(11)
C27 0.0237(12) 0.0337(16) 0.0280(12) -0.0064(11) 0.0030(10) -0.0039(11)
C28 0.0409(16) 0.0408(19) 0.0359(15) -0.0073(13) 0.0136(13) 0.0063(14)
C29 0.063(2) 0.053(2) 0.0291(15) -0.0123(15) 0.0184(14) 0.0112(18)
C30 0.0321(14) 0.0313(16) 0.0434(15) 0.0024(13) 0.0117(12) 0.0097(13)

loop_
_atom_type_symbol
_atom_type_scat_dispersion_real
_atom_type_scat_dispersion_imag
_atom_type_scat_Cromer_Mann_a1
_atom_type_scat_Cromer_Mann_b1
_atom_type_scat_Cromer_Mann_a2
_atom_type_scat_Cromer_Mann_b2
_atom_type_scat_Cromer_Mann_a3
_atom_type_scat_Cromer_Mann_b3
_atom_type_scat_Cromer_Mann_a4
_atom_type_scat_Cromer_Mann_b4
_atom_type_scat_Cromer_Mann_c
_atom_type_scat_source
C 0.0033 0.0016 2.3100 20.8439 1.0200 10.2075 1.5886 0.5687 0.8650 51.6512 0.2156 'International Tables Vol C 4.2.6.8 and 6.1.1.4'
H 0.0000 0.0000 0.4930 10.5109 0.3229 26.1257 0.1402 3.1424 0.0408 57.7998 0.0030 'International Tables Vol C 4.2.6.8 and 6.1.1.4'
N 0.0061 0.0033 12.2126 0.0057 3.1322 9.8933 2.0125 28.9975 1.1663 0.5826 -11.5290 'International Tables Vol C 4.2.6.8 and 6.1.1.4'
O 0.0106 0.0060 3.0485 13.2771 2.2868 5.7011 1.5463 0.3239 0.8670 32.9089 0.2508 'International Tables Vol C 4.2.6.8 and 6.1.1.4'
S 0.1246 0.1234 6.9053 1.4679 5.2034 22.2151 1.4379 0.2536 1.5863 56.1720 0.8669 'International Tables Vol C 4.2.6.8 and 6.1.1.4'
Ti 0.2776 0.4457 9.7595 7.8508 7.3558 0.5000 1.6991 35.6338 1.9021 116.1050 1.2807 'International Tables Vol C 4.2.6.8 and 6.1.1.4'

loop_
_geom_angle_atom_site_label_1
_geom_angle_atom_site_label_2
_geom_angle_atom_site_label_3
_geom_angle
_geom_angle_publ_flag
N1 Ti1 N2 74.08(7) yes
N1 Ti1 N3 73.90(8) yes
N2 Ti1 N3 144.85(8) yes
N1 Ti1 N4 139.52(8) yes
N2 Ti1 N4 98.57(8) yes
N3 Ti1 N4 96.37(9) yes
N1 Ti1 O5 114.61(8) yes
N2 Ti1 O5 103.37(8) yes
N3 Ti1 O5 102.83(8) yes
N4 Ti1 O5 105.84(9) yes
Ti1 N1 C1 98.47(13) yes
Ti1 N1 C8 111.64(14) yes
C1 N1 C8 112.77(18) yes
Ti1 N1 C17 110.81(14) yes
C1 N1 C17 112.68(18) yes
C8 N1 C17 110.05(19) yes
Ti1 N2 S1 122.65(11) yes
Ti1 N2 C9 122.11(16) yes
S1 N2 C9 113.35(16) yes
Ti1 N3 S2 124.00(12) yes
Ti1 N3 C18 123.23(15) yes
S2 N3 C18 112.42(17) yes
Ti1 N4 C26 113.85(17) yes
Ti1 N4 C27 131.11(17) yes
C26 N4 C27 114.8(2) yes
N2 S1 O1 110.16(11) yes
N2 S1 O2 108.25(11) yes
O1 S1 O2 117.82(11) yes
N2 S1 C10 106.94(11) yes
O1 S1 C10 106.26(11) yes
O2 S1 C10 106.85(11) yes
N3 S2 O3 108.60(12) yes
N3 S2 O4 111.87(13) yes
O3 S2 O4 116.93(15) yes
N3 S2 C19 105.00(11) yes
O3 S2 C19 107.67(14) yes
O4 S2 C19 106.01(13) yes
Ti1 O5 C28 153.42(19) yes
N1 C1 C2 117.86(19) yes
N1 C1 H11 107.2 no
C2 C1 H11 107.5 no
N1 C1 H12 107.4 no
C2 C1 H12 107.2 no
H11 C1 H12 109.5 no
C1 C2 C3 119.8(2) yes
C1 C2 C7 120.4(2) yes
C3 C2 C7 119.4(2) yes
C2 C3 C4 119.8(3) yes
C2 C3 H31 120.2 no
C4 C3 H31 119.9 no
C3 C4 C5 119.7(3) yes
C3 C4 H41 120.1 no
C5 C4 H41 120.1 no
C4 C5 C6 120.6(3) yes
C4 C5 H51 119.5 no
C6 C5 H51 119.9 no
C5 C6 C7 119.5(3) yes
C5 C6 H61 120.1 no
C7 C6 H61 120.4 no
C6 C7 C2 121.0(3) yes
C6 C7 H71 119.6 no
C2 C7 H71 119.4 no
N1 C8 C9 109.3(2) yes
N1 C8 H81 109.5 no
C9 C8 H81 109.3 no
N1 C8 H82 109.7 no
C9 C8 H82 109.6 no
H81 C8 H82 109.5 no
C8 C9 N2 106.8(2) yes
C8 C9 H91 109.9 no
N2 C9 H91 110.0 no
C8 C9 H92 110.3 no
N2 C9 H92 110.3 no
H91 C9 H92 109.5 no
S1 C10 C11 119.92(18) yes
S1 C10 C15 119.75(17) yes
C11 C10 C15 120.3(2) yes
C10 C11 C12 118.9(2) yes
C10 C11 H111 120.5 no
C12 C11 H111 120.5 no
C11 C12 C13 121.5(2) yes
C11 C12 H121 119.1 no
C13 C12 H121 119.4 no
C12 C13 C14 118.7(2) yes
C12 C13 C16 120.8(3) yes
C14 C13 C16 120.5(2) yes
C13 C14 C15 120.8(2) yes
C13 C14 H141 119.8 no
C15 C14 H141 119.5 no
C14 C15 C10 119.8(2) yes
C14 C15 H151 120.1 no
C10 C15 H151 120.1 no
C13 C16 H161 107.6 no
C13 C16 H162 112.0 no
H161 C16 H162 107.7 no
C13 C16 H163 112.1 no
H161 C16 H163 107.7 no
H162 C16 H163 109.5 no
N1 C17 C18 109.8(2) yes
N1 C17 H171 109.2 no
C18 C17 H171 109.4 no
N1 C17 H172 109.5 no
C18 C17 H172 109.5 no
H171 C17 H172 109.5 no
C17 C18 N3 107.1(2) yes
C17 C18 H181 110.0 no
N3 C18 H181 110.1 no
C17 C18 H182 110.1 no
N3 C18 H182 110.1 no
H181 C18 H182 109.5 no
S2 C19 C20 118.7(2) yes
S2 C19 C24 121.1(2) yes
C20 C19 C24 120.1(2) yes
C19 C20 C21 119.4(3) yes
C19 C20 H201 120.4 no
C21 C20 H201 120.2 no
C20 C21 C22 121.4(3) yes
C20 C21 H211 119.3 no
C22 C21 H211 119.3 no
C21 C22 C23 118.5(2) yes
C21 C22 C25 120.9(3) yes
C23 C22 C25 120.6(3) yes
C22 C23 C24 120.2(3) yes
C22 C23 H231 119.9 no
C24 C23 H231 119.9 no
C23 C24 C19 120.3(3) yes
C23 C24 H241 119.8 no
C19 C24 H241 119.9 no
C22 C25 H251 109.7 no
C22 C25 H252 109.3 no
H251 C25 H252 109.7 no
C22 C25 H253 108.9 no
H251 C25 H253 109.7 no
H252 C25 H253 109.5 no
N4 C26 H261 109.7 no
N4 C26 H262 109.4 no
H261 C26 H262 109.5 no
N4 C26 H263 109.3 no
H261 C26 H263 109.5 no
H262 C26 H263 109.5 no
N4 C27 H271 109.3 no
N4 C27 H272 109.4 no
H271 C27 H272 109.5 no
N4 C27 H273 109.7 no
H271 C27 H273 109.5 no
H272 C27 H273 109.5 no
O5 C28 C29 110.2(3) yes
O5 C28 C30 109.6(3) yes
C29 C28 C30 114.3(3) yes
O5 C28 H281 107.5 no
C29 C28 H281 107.6 no
C30 C28 H281 107.3 no
C28 C29 H291 109.2 no
C28 C29 H292 109.4 no
H291 C29 H292 109.5 no
C28 C29 H293 109.8 no
H291 C29 H293 109.5 no
H292 C29 H293 109.5 no
C28 C30 H301 109.5 no
C28 C30 H302 109.5 no
H301 C30 H302 109.5 no
C28 C30 H303 109.5 no
H301 C30 H303 109.5 no
H302 C30 H303 109.5 no

loop_
_geom_bond_atom_site_label_1
_geom_bond_atom_site_label_2
_geom_bond_distance
_geom_bond_publ_flag
Ti1 N1 2.267(2) yes
Ti1 N2 2.086(2) yes
Ti1 N3 2.073(2) yes
Ti1 N4 1.855(2) yes
Ti1 O5 1.7664(17) yes
N1 C1 1.504(3) yes
N1 C8 1.481(3) yes
N1 C17 1.482(3) yes
N2 S1 1.603(2) yes
N2 C9 1.474(3) yes
N3 S2 1.605(2) yes
N3 C18 1.472(3) yes
N4 C26 1.439(3) yes
N4 C27 1.455(3) yes
S1 O1 1.4440(19) yes
S1 O2 1.4375(18) yes
S1 C10 1.770(2) yes
S2 O3 1.440(2) yes
S2 O4 1.437(2) yes
S2 C19 1.782(3) yes
O5 C28 1.416(4) yes
C1 C2 1.519(3) yes
C1 H11 0.950 no
C1 H12 0.950 no
C2 C3 1.396(4) yes
C2 C7 1.382(4) yes
C3 C4 1.401(4) yes
C3 H31 0.950 no
C4 C5 1.386(5) yes
C4 H41 0.950 no
C5 C6 1.380(5) yes
C5 H51 0.950 no
C6 C7 1.392(4) yes
C6 H61 0.950 no
C7 H71 0.950 no
C8 C9 1.509(3) yes
C8 H81 0.950 no
C8 H82 0.950 no
C9 H91 0.950 no
C9 H92 0.950 no
C10 C11 1.393(3) yes
C10 C15 1.385(3) yes
C11 C12 1.398(3) yes
C11 H111 0.950 no
C12 C13 1.383(4) yes
C12 H121 0.950 no
C13 C14 1.391(4) yes
C13 C16 1.503(3) yes
C14 C15 1.396(3) yes
C14 H141 0.950 no
C15 H151 0.950 no
C16 H161 0.950 no
C16 H162 0.950 no
C16 H163 0.950 no
C17 C18 1.503(3) yes
C17 H171 0.950 no
C17 H172 0.950 no
C18 H181 0.950 no
C18 H182 0.950 no
C19 C20 1.379(4) yes
C19 C24 1.382(4) yes
C20 C21 1.391(4) yes
C20 H201 0.950 no
C21 C22 1.379(4) yes
C21 H211 0.950 no
C22 C23 1.402(4) yes
C22 C25 1.505(4) yes
C23 C24 1.384(4) yes
C23 H231 0.950 no
C24 H241 0.950 no
C25 H251 0.950 no
C25 H252 0.950 no
C25 H253 0.950 no
C26 H261 0.950 no
C26 H262 0.950 no
C26 H263 0.950 no
C27 H271 0.950 no
C27 H272 0.950 no
C27 H273 0.950 no
C28 C29 1.488(4) yes
C28 C30 1.494(4) yes
C28 H281 0.950 no
C29 H291 0.950 no
C29 H292 0.950 no
C29 H293 0.950 no
C30 H301 0.950 no
C30 H302 0.950 no
C30 H303 0.950 no
